data_7221641
loop_
_publ_author_name
'Ma, Dou'
'Huo, Rui'
'Li, Xia'

_publ_section_title
;
 Unique lanthanide frameworks with 63topology based on
 1,5-naphthalenedisulfonate and 1H-imidazo[4,5-f][1,10]-phenanthroline:
 syntheses, crystal structure, photoluminescence, and white light emission
;
_journal_issue 34
_journal_name_full CrystEngComm
_journal_page_first 6575
_journal_paper_doi 10.1039/C5CE01302J
_journal_volume 17
_journal_year 2015
_chemical_formula_sum 'C82 H62 N16 O29 S6 Tb2'
_chemical_formula_weight 2245.68
_chemical_name_systematic
; 
 ? 
;
_space_group_IT_number 14
_symmetry_cell_setting monoclinic
_symmetry_space_group_name_Hall '-P 2ybc'
_symmetry_space_group_name_H-M 'P 1 21/c 1'
_atom_sites_solution_hydrogens geom
_atom_sites_solution_primary direct
_atom_sites_solution_secondary difmap
_audit_creation_method SHELXL-97
_audit_update_record
;
2015-04-17 deposited with the CCDC.
2015-07-24 downloaded from the CCDC.
;
_cell_angle_alpha 90.00
_cell_angle_beta 103.3160(10)
_cell_angle_gamma 90.00
_cell_formula_units_Z 2
_cell_length_a 17.2839(8)
_cell_length_b 16.1782(6)
_cell_length_c 16.0035(6)
_cell_measurement_temperature 295(2)
_cell_volume 4354.6(3)
_computing_structure_refinement 'SHELXL-97 (Sheldrick, 1997)'
_computing_structure_solution 'SHELXS-97 (Sheldrick, 1990)'
_diffrn_ambient_temperature 295(2)
_diffrn_measured_fraction_theta_full 1.000
_diffrn_measured_fraction_theta_max 1.000
_diffrn_radiation_monochromator graphite
_diffrn_radiation_source 'fine-focus sealed tube'
_diffrn_radiation_type MoK\a
_diffrn_radiation_wavelength 0.71073
_diffrn_reflns_av_R_equivalents 0.0513
_diffrn_reflns_av_sigmaI/netI 0.0588
_diffrn_reflns_limit_h_max 20
_diffrn_reflns_limit_h_min -17
_diffrn_reflns_limit_k_max 19
_diffrn_reflns_limit_k_min -16
_diffrn_reflns_limit_l_max 19
_diffrn_reflns_limit_l_min -16
_diffrn_reflns_number 24267
_diffrn_reflns_theta_full 25.25
_diffrn_reflns_theta_max 25.25
_diffrn_reflns_theta_min 1.75
_exptl_absorpt_coefficient_mu 1.848
_exptl_crystal_colour colorless
_exptl_crystal_density_diffrn 1.713
_exptl_crystal_density_method 'not measured'
_exptl_crystal_description block
_exptl_crystal_F_000 2248
_refine_diff_density_max 0.844
_refine_diff_density_min -0.456
_refine_diff_density_rms 0.098
_refine_ls_extinction_method none
_refine_ls_goodness_of_fit_ref 1.063
_refine_ls_hydrogen_treatment mixed
_refine_ls_matrix_type full
_refine_ls_number_parameters 620
_refine_ls_number_reflns 7889
_refine_ls_number_restraints 3
_refine_ls_restrained_S_all 1.063
_refine_ls_R_factor_all 0.0600
_refine_ls_R_factor_gt 0.0375
_refine_ls_shift/su_max 0.002
_refine_ls_shift/su_mean 0.000
_refine_ls_structure_factor_coef Fsqd
_refine_ls_weighting_details 'calc w=1/[\s^2^(Fo^2^)+(0.0336P)^2^+0.0000P] where P=(Fo^2^+2Fc^2^)/3'
_refine_ls_weighting_scheme calc
_refine_ls_wR_factor_gt 0.0769
_refine_ls_wR_factor_ref 0.0859
_reflns_number_gt 5766
_reflns_number_total 7889
_reflns_threshold_expression >2sigma(I)
_cod_data_source_file c5ce01302j2.cif
_cod_data_source_block 1
_cod_depositor_comments
;
The following automatic conversions were performed:

'_symmetry_cell_setting' value 'Monoclinic' changed to 'monoclinic'
according to
/usr/data/users/saulius/crontab/automatic-downloads/rss-feeds/RSC/lib/dictionaries/cif_core.dic
dictionary named 'cif_core.dic' version 2.4.2 from 2011-04-26.

Automatic conversion script
Id: cif_fix_values 3271 2015-04-21 07:52:19Z andrius 

 Adding full bibliography for 7221636--7221641.cif.
;
_cod_original_sg_symbol_H-M P2(1)/c
_cod_database_code 7221641

loop_
_symmetry_equiv_pos_as_xyz
'x, y, z'
'-x, y+1/2, -z+1/2'
'-x, -y, -z'
'x, -y-1/2, z-1/2'

loop_
_atom_site_label
_atom_site_type_symbol
_atom_site_fract_x
_atom_site_fract_y
_atom_site_fract_z
_atom_site_U_iso_or_equiv
_atom_site_adp_type
_atom_site_occupancy
_atom_site_symmetry_multiplicity
_atom_site_calc_flag
_atom_site_refinement_flags
C1 C 0.6634(3) 0.3455(3) 0.5793(3) 0.0348(12) Uani 1 1 d .
H1 H 0.6657 0.3230 0.6333 0.042 Uiso 1 1 calc R
C2 C 0.6118(3) 0.3102(3) 0.5099(3) 0.0379(12) Uani 1 1 d .
H2 H 0.5806 0.2653 0.5174 0.045 Uiso 1 1 calc R
C3 C 0.6072(3) 0.3423(3) 0.4296(3) 0.0375(12) Uani 1 1 d .
H3 H 0.5724 0.3198 0.3819 0.045 Uiso 1 1 calc R
C4 C 0.6557(3) 0.4092(3) 0.4206(3) 0.0333(12) Uani 1 1 d .
C5 C 0.6561(3) 0.4492(3) 0.3404(3) 0.0389(13) Uani 1 1 d .
C6 C 0.7024(3) 0.5160(3) 0.3344(3) 0.0427(13) Uani 1 1 d .
C7 C 0.7581(3) 0.5466(3) 0.4069(3) 0.0367(12) Uani 1 1 d .
C8 C 0.8114(4) 0.6108(3) 0.4034(3) 0.0512(15) Uani 1 1 d .
H8 H 0.8113 0.6364 0.3513 0.061 Uiso 1 1 calc R
C9 C 0.8631(4) 0.6355(3) 0.4758(4) 0.0579(17) Uani 1 1 d .
H9 H 0.8986 0.6784 0.4742 0.069 Uiso 1 1 calc R
C10 C 0.8624(3) 0.5958(3) 0.5531(3) 0.0461(14) Uani 1 1 d .
H10 H 0.8991 0.6123 0.6023 0.055 Uiso 1 1 calc R
C11 C 0.7602(3) 0.5101(3) 0.4875(3) 0.0309(11) Uani 1 1 d .
C12 C 0.7070(3) 0.4419(3) 0.4940(3) 0.0274(10) Uani 1 1 d .
C13 C 0.6332(4) 0.4934(4) 0.2090(4) 0.0688(19) Uani 1 1 d .
H13 H 0.6117 0.4975 0.1503 0.083 Uiso 1 1 calc R
C14 C 0.5756(3) 0.5850(3) 0.5210(3) 0.0299(11) Uani 1 1 d .
C15 C 0.5711(3) 0.6136(3) 0.4397(3) 0.0346(12) Uani 1 1 d .
H15 H 0.6034 0.6572 0.4310 0.042 Uiso 1 1 calc R
C16 C 0.5186(3) 0.5780(3) 0.3699(3) 0.0365(12) Uani 1 1 d .
H16 H 0.5164 0.5981 0.3150 0.044 Uiso 1 1 calc R
C17 C 0.5266(3) 0.5178(3) 0.5361(3) 0.0265(10) Uani 1 1 d .
C18 C 0.4708(3) 0.5145(3) 0.3810(3) 0.0300(11) Uani 1 1 d .
H18 H 0.4358 0.4919 0.3335 0.036 Uiso 1 1 calc R
C19 C 0.8789(3) 0.3284(3) 0.5126(3) 0.0357(12) Uani 1 1 d .
C20 C 0.8893(3) 0.3689(3) 0.4411(3) 0.0451(14) Uani 1 1 d .
H20 H 0.9245 0.4131 0.4463 0.054 Uiso 1 1 calc R
C21 C 0.8465(3) 0.3434(3) 0.3595(3) 0.0445(14) Uani 1 1 d .
H21 H 0.8542 0.3704 0.3108 0.053 Uiso 1 1 calc R
C22 C 0.7937(3) 0.2796(3) 0.3511(3) 0.0420(13) Uani 1 1 d .
H22 H 0.7654 0.2644 0.2966 0.050 Uiso 1 1 calc R
C23 C 0.7809(3) 0.2360(3) 0.4236(3) 0.0334(12) Uani 1 1 d .
C24 C 0.7267(3) 0.3306(3) 0.9175(3) 0.0397(13) Uani 1 1 d .
C25 C 0.7174(3) 0.3716(3) 0.9896(3) 0.0444(14) Uani 1 1 d .
H25 H 0.6817 0.4154 0.9846 0.053 Uiso 1 1 calc R
C26 C 0.7617(3) 0.3477(3) 1.0707(3) 0.0445(14) Uani 1 1 d .
H26 H 0.7552 0.3760 1.1192 0.053 Uiso 1 1 calc R
C27 C 0.8135(3) 0.2843(3) 1.0794(3) 0.0404(13) Uani 1 1 d .
H27 H 0.8419 0.2692 1.1339 0.049 Uiso 1 1 calc R
C28 C 0.8252(3) 0.2598(3) 0.5068(3) 0.0322(11) Uani 1 1 d .
C29 C 0.9372(3) 0.3673(3) 0.8554(3) 0.0335(12) Uani 1 1 d .
H29 H 0.9427 0.3429 0.8045 0.040 Uiso 1 1 calc R
C30 C 0.9841(3) 0.3367(3) 0.9327(3) 0.0372(12) Uani 1 1 d .
H30 H 1.0189 0.2929 0.9326 0.045 Uiso 1 1 calc R
C31 C 0.9775(3) 0.3725(3) 1.0078(3) 0.0318(11) Uani 1 1 d .
H31 H 1.0085 0.3536 1.0597 0.038 Uiso 1 1 calc R
C32 C 0.9238(3) 0.4380(3) 1.0064(3) 0.0258(10) Uani 1 1 d .
C33 C 0.9127(3) 0.4788(3) 1.0812(3) 0.0289(10) Uani 1 1 d .
C34 C 0.9155(3) 0.5193(3) 1.2094(3) 0.0421(13) Uani 1 1 d .
H34 H 0.9286 0.5246 1.2688 0.050 Uiso 1 1 calc R
C35 C 0.8580(3) 0.5411(3) 1.0753(3) 0.0323(12) Uani 1 1 d .
C36 C 0.8110(3) 0.5710(3) 0.9960(3) 0.0378(12) Uani 1 1 d .
C37 C 0.7574(4) 0.6363(3) 0.9891(3) 0.0612(18) Uani 1 1 d .
H37 H 0.7508 0.6642 1.0378 0.073 Uiso 1 1 calc R
C38 C 0.7148(5) 0.6587(4) 0.9101(4) 0.090(3) Uani 1 1 d .
H38 H 0.6787 0.7022 0.9037 0.108 Uiso 1 1 calc R
C39 C 0.7263(4) 0.6156(4) 0.8394(3) 0.073(2) Uani 1 1 d .
H39 H 0.6956 0.6305 0.7859 0.087 Uiso 1 1 calc R
C40 C 0.8213(3) 0.5318(3) 0.9211(3) 0.0329(12) Uani 1 1 d .
C41 C 0.8786(3) 0.4644(2) 0.9256(3) 0.0265(10) Uani 1 1 d .
Tb1 Tb 0.796890(14) 0.480408(13) 0.706120(13) 0.02685(8) Uani 1 1 d .
N1 N 0.7101(2) 0.4100(2) 0.5737(2) 0.0282(9) Uani 1 1 d .
N2 N 0.8119(2) 0.5355(2) 0.5598(2) 0.0341(10) Uani 1 1 d .
N3 N 0.6877(3) 0.5442(3) 0.2496(3) 0.0616(14) Uani 1 1 d .
N4 N 0.6100(3) 0.4344(3) 0.2582(3) 0.0499(12) Uani 1 1 d .
H4 H 0.5748 0.3965 0.2422 0.060 Uiso 1 1 calc R
N5 N 0.8856(2) 0.4285(2) 0.8503(2) 0.0303(9) Uani 1 1 d .
N6 N 0.7779(3) 0.5545(3) 0.8423(2) 0.0428(11) Uani 1 1 d .
N7 N 0.9496(3) 0.4652(2) 1.1667(2) 0.0369(10) Uani 1 1 d .
N8 N 0.8601(3) 0.5653(2) 1.1574(2) 0.0417(11) Uani 1 1 d .
H8A H 0.8313 0.6030 1.1729 0.050 Uiso 1 1 calc R
O1 O 0.69337(18) 0.57164(17) 0.65508(18) 0.0334(8) Uani 1 1 d .
O2 O 0.6848(2) 0.6958(2) 0.5704(2) 0.0572(11) Uani 1 1 d .
O3 O 0.5922(2) 0.6718(2) 0.6599(2) 0.0528(10) Uani 1 1 d .
O4 O 0.8793(2) 0.38538(18) 0.66485(19) 0.0394(9) Uani 1 1 d .
O5 O 0.9837(2) 0.2926(2) 0.6517(2) 0.0617(12) Uani 1 1 d .
O6 O 0.9829(2) 0.4328(2) 0.5973(2) 0.0597(11) Uani 1 1 d .
O7 O 0.7211(2) 0.39029(19) 0.7653(2) 0.0425(9) Uani 1 1 d .
O8 O 0.6176(3) 0.4302(3) 0.8349(2) 0.0769(14) Uani 1 1 d .
O9 O 0.6223(2) 0.2913(2) 0.7788(2) 0.0660(12) Uani 1 1 d .
O10 O 0.9010(2) 0.57518(19) 0.7442(2) 0.0407(9) Uani 1 1 d D
H10A H 0.897(3) 0.6267(12) 0.746(3) 0.061 Uiso 1 1 d D
H10B H 0.9457(19) 0.559(3) 0.774(3) 0.061 Uiso 1 1 d D
O1W O 0.2493(2) 0.3157(2) 0.8014(2) 0.0578(11) Uani 1 1 d .
H1WA H 0.2708 0.2826 0.8402 0.087 Uiso 1 1 d R
H1WB H 0.2811 0.3538 0.7953 0.087 Uiso 1 1 d R
O2W O 0.4933(3) 0.1945(3) 0.7018(3) 0.124(2) Uani 1 1 d .
H2WA H 0.4659 0.1616 0.6646 0.186 Uiso 1 1 d R
H2WB H 0.4698 0.1883 0.7416 0.186 Uiso 1 1 d R
O3W O 0.8728(5) 0.7246(5) 0.8003(5) 0.066(2) Uiso 0.50 1 d P
O4W O 0.8959(5) 0.7381(5) 0.7235(5) 0.068(2) Uiso 0.50 1 d P
O5W O 0.5285(9) 0.8391(8) 0.6176(9) 0.157(5) Uiso 0.50 1 d P
O6W O 0.5394(19) 0.8357(17) 0.4951(18) 0.152(10) Uiso 0.25 1 d P
O7W O 0.493(2) 0.884(2) 0.456(2) 0.181(12) Uiso 0.25 1 d P
O8W O 0.547(2) 0.950(2) 0.455(2) 0.178(12) Uiso 0.25 1 d P
O9W O 0.4666(17) 0.9789(16) 0.5343(17) 0.137(9) Uiso 0.25 1 d P
S1 S 0.64090(8) 0.63592(7) 0.60706(8) 0.0361(3) Uani 1 1 d .
S2 S 0.93717(8) 0.36276(8) 0.61326(8) 0.0415(3) Uani 1 1 d .
S3 S 0.66545(9) 0.36338(9) 0.81748(9) 0.0477(4) Uani 1 1 d .

loop_
_atom_site_aniso_label
_atom_site_aniso_U_11
_atom_site_aniso_U_22
_atom_site_aniso_U_33
_atom_site_aniso_U_23
_atom_site_aniso_U_13
_atom_site_aniso_U_12
C1 0.038(3) 0.031(3) 0.035(3) -0.001(2) 0.007(2) 0.003(2)
C2 0.031(3) 0.034(3) 0.048(3) -0.009(2) 0.007(2) -0.002(2)
C3 0.029(3) 0.040(3) 0.040(3) -0.016(2) 0.001(2) 0.002(2)
C4 0.031(3) 0.038(3) 0.031(3) -0.008(2) 0.007(2) 0.007(2)
C5 0.032(3) 0.054(3) 0.026(3) -0.005(2) -0.002(2) 0.010(3)
C6 0.047(4) 0.050(3) 0.029(3) 0.001(3) 0.006(2) 0.001(3)
C7 0.044(4) 0.042(3) 0.024(3) 0.001(2) 0.007(2) 0.004(2)
C8 0.064(4) 0.060(4) 0.031(3) 0.009(3) 0.013(3) -0.014(3)
C9 0.062(5) 0.064(4) 0.047(4) 0.010(3) 0.012(3) -0.020(3)
C10 0.047(4) 0.055(3) 0.035(3) -0.001(3) 0.007(3) -0.014(3)
C11 0.032(3) 0.037(3) 0.025(2) -0.001(2) 0.009(2) 0.003(2)
C12 0.023(3) 0.031(2) 0.026(3) -0.001(2) 0.003(2) 0.007(2)
C13 0.082(6) 0.089(5) 0.030(3) 0.014(3) 0.002(3) 0.014(4)
C14 0.024(3) 0.033(3) 0.030(3) 0.001(2) -0.001(2) 0.005(2)
C15 0.029(3) 0.038(3) 0.033(3) 0.007(2) -0.001(2) 0.002(2)
C16 0.036(3) 0.046(3) 0.025(3) 0.006(2) 0.002(2) 0.003(2)
C17 0.025(3) 0.027(2) 0.026(2) -0.001(2) 0.0015(19) 0.006(2)
C18 0.024(3) 0.036(3) 0.027(2) -0.002(2) 0.000(2) 0.001(2)
C19 0.032(3) 0.042(3) 0.030(3) -0.008(2) 0.003(2) 0.014(2)
C20 0.049(4) 0.045(3) 0.042(3) -0.008(3) 0.012(3) 0.001(3)
C21 0.058(4) 0.044(3) 0.031(3) -0.001(2) 0.010(3) 0.002(3)
C22 0.047(4) 0.050(3) 0.027(3) -0.006(2) 0.004(2) 0.010(3)
C23 0.031(3) 0.040(3) 0.027(3) -0.008(2) 0.004(2) 0.009(2)
C24 0.037(3) 0.050(3) 0.031(3) 0.013(2) 0.005(2) -0.009(3)
C25 0.050(4) 0.041(3) 0.045(3) 0.011(3) 0.017(3) -0.004(3)
C26 0.052(4) 0.045(3) 0.037(3) 0.001(3) 0.012(3) -0.004(3)
C27 0.045(4) 0.048(3) 0.025(3) 0.004(2) 0.001(2) -0.012(3)
C28 0.032(3) 0.037(3) 0.027(3) -0.006(2) 0.006(2) 0.015(2)
C29 0.035(3) 0.033(3) 0.034(3) -0.001(2) 0.009(2) 0.002(2)
C30 0.040(3) 0.033(3) 0.036(3) 0.004(2) 0.002(2) 0.001(2)
C31 0.030(3) 0.034(3) 0.026(3) 0.005(2) -0.003(2) -0.002(2)
C32 0.025(3) 0.024(2) 0.026(2) 0.003(2) 0.001(2) -0.004(2)
C33 0.029(3) 0.031(2) 0.024(2) 0.001(2) 0.001(2) -0.006(2)
C34 0.049(4) 0.053(3) 0.020(3) -0.003(3) -0.001(2) -0.007(3)
C35 0.035(3) 0.034(3) 0.023(3) -0.003(2) -0.001(2) 0.000(2)
C36 0.042(3) 0.042(3) 0.026(3) -0.006(2) 0.002(2) 0.009(2)
C37 0.079(5) 0.067(4) 0.032(3) -0.011(3) 0.001(3) 0.042(4)
C38 0.121(7) 0.101(5) 0.038(4) -0.008(4) 0.000(4) 0.082(5)
C39 0.087(5) 0.095(5) 0.027(3) -0.003(3) -0.005(3) 0.062(4)
C40 0.036(3) 0.034(3) 0.025(3) -0.002(2) 0.000(2) 0.003(2)
C41 0.025(3) 0.026(2) 0.028(3) 0.0009(19) 0.006(2) -0.0002(19)
Tb1 0.02758(14) 0.02889(13) 0.02187(12) 0.00025(10) 0.00118(9) 0.00264(11)
N1 0.030(2) 0.028(2) 0.027(2) 0.0003(17) 0.0066(17) 0.0040(17)
N2 0.031(3) 0.041(2) 0.030(2) 0.0035(18) 0.0059(18) -0.0025(19)
N3 0.063(4) 0.085(4) 0.033(3) 0.006(3) 0.001(2) -0.007(3)
N4 0.053(3) 0.058(3) 0.035(3) -0.002(2) 0.001(2) -0.001(2)
N5 0.034(3) 0.030(2) 0.027(2) -0.0036(17) 0.0051(18) 0.0015(18)
N6 0.050(3) 0.051(3) 0.025(2) -0.002(2) 0.003(2) 0.020(2)
N7 0.042(3) 0.041(2) 0.023(2) 0.0000(18) -0.0024(19) 0.000(2)
N8 0.045(3) 0.049(3) 0.029(2) -0.007(2) 0.004(2) 0.010(2)
O1 0.028(2) 0.0350(18) 0.0321(18) 0.0006(14) -0.0036(14) 0.0057(15)
O2 0.061(3) 0.045(2) 0.056(2) 0.0055(18) -0.006(2) -0.0226(19)
O3 0.048(3) 0.052(2) 0.051(2) -0.0228(18) -0.0023(19) 0.0165(19)
O4 0.044(2) 0.0431(19) 0.0287(18) -0.0075(15) 0.0039(16) 0.0122(17)
O5 0.051(3) 0.071(3) 0.052(2) -0.014(2) -0.011(2) 0.031(2)
O6 0.046(3) 0.077(3) 0.054(2) -0.019(2) 0.007(2) -0.015(2)
O7 0.045(2) 0.050(2) 0.0326(19) 0.0127(16) 0.0096(17) -0.0043(17)
O8 0.064(3) 0.110(3) 0.060(3) 0.031(3) 0.021(2) 0.043(3)
O9 0.047(3) 0.090(3) 0.051(2) 0.023(2) -0.0101(19) -0.032(2)
O10 0.041(3) 0.0306(18) 0.043(2) 0.0004(17) -0.0057(17) -0.0004(16)
O1W 0.068(3) 0.057(2) 0.045(2) 0.0142(18) 0.007(2) 0.019(2)
O2W 0.093(5) 0.141(5) 0.116(4) 0.031(4) -0.020(3) -0.018(4)
S1 0.0342(8) 0.0300(6) 0.0371(7) -0.0015(6) -0.0063(6) 0.0008(6)
S2 0.0339(8) 0.0529(8) 0.0339(7) -0.0145(6) -0.0001(6) 0.0097(7)
S3 0.0375(9) 0.0654(9) 0.0384(8) 0.0202(7) 0.0052(7) 0.0002(7)

loop_
_atom_type_symbol
_atom_type_description
_atom_type_scat_dispersion_real
_atom_type_scat_dispersion_imag
_atom_type_scat_source
C C 0.0033 0.0016 'International Tables Vol C Tables 4.2.6.8 and 6.1.1.4'
H H 0.0000 0.0000 'International Tables Vol C Tables 4.2.6.8 and 6.1.1.4'
N N 0.0061 0.0033 'International Tables Vol C Tables 4.2.6.8 and 6.1.1.4'
O O 0.0106 0.0060 'International Tables Vol C Tables 4.2.6.8 and 6.1.1.4'
S S 0.1246 0.1234 'International Tables Vol C Tables 4.2.6.8 and 6.1.1.4'
Tb Tb -0.1723 4.1537 'International Tables Vol C Tables 4.2.6.8 and 6.1.1.4'

loop_
_geom_angle_atom_site_label_1
_geom_angle_atom_site_label_2
_geom_angle_atom_site_label_3
_geom_angle
_geom_angle_site_symmetry_1
_geom_angle_site_symmetry_3
N1 C1 C2 123.9(4) . .
N1 C1 H1 118.0 . .
C2 C1 H1 118.0 . .
C3 C2 C1 119.1(5) . .
C3 C2 H2 120.4 . .
C1 C2 H2 120.4 . .
C2 C3 C4 118.8(4) . .
C2 C3 H3 120.6 . .
C4 C3 H3 120.6 . .
C3 C4 C12 119.1(4) . .
C3 C4 C5 124.5(4) . .
C12 C4 C5 116.4(4) . .
C6 C5 N4 106.7(4) . .
C6 C5 C4 123.0(4) . .
N4 C5 C4 130.2(5) . .
C5 C6 N3 110.4(5) . .
C5 C6 C7 121.3(5) . .
N3 C6 C7 128.3(5) . .
C8 C7 C11 117.9(5) . .
C8 C7 C6 123.8(5) . .
C11 C7 C6 118.2(5) . .
C9 C8 C7 119.8(5) . .
C9 C8 H8 120.1 . .
C7 C8 H8 120.1 . .
C8 C9 C10 119.0(5) . .
C8 C9 H9 120.5 . .
C10 C9 H9 120.5 . .
N2 C10 C9 123.3(5) . .
N2 C10 H10 118.4 . .
C9 C10 H10 118.4 . .
N2 C11 C7 121.9(4) . .
N2 C11 C12 118.2(4) . .
C7 C11 C12 119.9(4) . .
N1 C12 C4 121.4(4) . .
N1 C12 C11 117.6(4) . .
C4 C12 C11 121.0(4) . .
N3 C13 N4 115.5(5) . .
N3 C13 H13 122.2 . .
N4 C13 H13 122.2 . .
C15 C14 C17 120.7(4) . .
C15 C14 S1 118.0(4) . .
C17 C14 S1 121.2(3) . .
C14 C15 C16 120.6(4) . .
C14 C15 H15 119.7 . .
C16 C15 H15 119.7 . .
C18 C16 C15 120.9(4) . .
C18 C16 H16 119.6 . .
C15 C16 H16 119.6 . .
C18 C17 C17 119.1(5) 3_666 3_666
C18 C17 C14 123.0(4) 3_666 .
C17 C17 C14 117.9(5) 3_666 .
C16 C18 C17 120.8(4) . 3_666
C16 C18 H18 119.6 . .
C17 C18 H18 119.6 3_666 .
C20 C19 C28 121.7(4) . .
C20 C19 S2 116.8(4) . .
C28 C19 S2 121.5(4) . .
C19 C20 C21 119.6(5) . .
C19 C20 H20 120.2 . .
C21 C20 H20 120.2 . .
C22 C21 C20 120.7(5) . .
C22 C21 H21 119.6 . .
C20 C21 H21 119.6 . .
C21 C22 C23 121.5(5) . .
C21 C22 H22 119.2 . .
C23 C22 H22 119.2 . .
C24 C23 C22 123.2(4) 4_565 .
C24 C23 C28 118.3(4) 4_565 .
C22 C23 C28 118.5(5) . .
C25 C24 C23 120.9(5) . 4_566
C25 C24 S3 116.8(4) . .
C23 C24 S3 122.3(4) 4_566 .
C24 C25 C26 120.1(5) . .
C24 C25 H25 120.0 . .
C26 C25 H25 120.0 . .
C27 C26 C25 120.9(5) . .
C27 C26 H26 119.5 . .
C25 C26 H26 119.5 . .
C26 C27 C28 121.0(5) . 4_566
C26 C27 H27 119.5 . .
C28 C27 H27 119.5 4_566 .
C27 C28 C23 118.8(5) 4_565 .
C27 C28 C19 123.3(4) 4_565 .
C23 C28 C19 117.9(4) . .
N5 C29 C30 124.2(4) . .
N5 C29 H29 117.9 . .
C30 C29 H29 117.9 . .
C31 C30 C29 118.7(4) . .
C31 C30 H30 120.7 . .
C29 C30 H30 120.7 . .
C30 C31 C32 119.7(4) . .
C30 C31 H31 120.2 . .
C32 C31 H31 120.2 . .
C31 C32 C41 117.8(4) . .
C31 C32 C33 123.7(4) . .
C41 C32 C33 118.5(4) . .
C35 C33 N7 109.8(4) . .
C35 C33 C32 120.7(4) . .
N7 C33 C32 129.5(4) . .
N7 C34 N8 112.7(4) . .
N7 C34 H34 123.7 . .
N8 C34 H34 123.7 . .
N8 C35 C33 106.3(4) . .
N8 C35 C36 130.1(4) . .
C33 C35 C36 123.6(4) . .
C37 C36 C40 119.2(4) . .
C37 C36 C35 124.1(4) . .
C40 C36 C35 116.7(4) . .
C38 C37 C36 119.0(5) . .
C38 C37 H37 120.5 . .
C36 C37 H37 120.5 . .
C37 C38 C39 118.6(5) . .
C37 C38 H38 120.7 . .
C39 C38 H38 120.7 . .
N6 C39 C38 124.8(5) . .
N6 C39 H39 117.6 . .
C38 C39 H39 117.6 . .
N6 C40 C36 121.2(4) . .
N6 C40 C41 117.9(4) . .
C36 C40 C41 120.8(4) . .
N5 C41 C32 122.3(4) . .
N5 C41 C40 118.0(4) . .
C32 C41 C40 119.7(4) . .
O4 Tb1 O7 98.25(12) . .
O4 Tb1 O1 143.64(10) . .
O7 Tb1 O1 94.72(11) . .
O4 Tb1 O10 91.31(12) . .
O7 Tb1 O10 141.70(12) . .
O1 Tb1 O10 99.20(11) . .
O4 Tb1 N1 75.43(11) . .
O7 Tb1 N1 77.22(11) . .
O1 Tb1 N1 74.59(10) . .
O10 Tb1 N1 140.92(12) . .
O4 Tb1 N6 139.88(12) . .
O7 Tb1 N6 75.61(13) . .
O1 Tb1 N6 76.31(11) . .
O10 Tb1 N6 73.38(14) . .
N1 Tb1 N6 137.93(13) . .
O4 Tb1 N2 76.74(11) . .
O7 Tb1 N2 141.15(12) . .
O1 Tb1 N2 71.96(12) . .
O10 Tb1 N2 77.14(12) . .
N1 Tb1 N2 64.16(12) . .
N6 Tb1 N2 131.95(12) . .
O4 Tb1 N5 76.13(11) . .
O7 Tb1 N5 72.87(12) . .
O1 Tb1 N5 140.23(11) . .
O10 Tb1 N5 73.66(11) . .
N1 Tb1 N5 134.73(11) . .
N6 Tb1 N5 64.08(12) . .
N2 Tb1 N5 139.23(12) . .
C1 N1 C12 117.6(4) . .
C1 N1 Tb1 122.7(3) . .
C12 N1 Tb1 119.6(3) . .
C10 N2 C11 118.0(4) . .
C10 N2 Tb1 122.2(3) . .
C11 N2 Tb1 119.3(3) . .
C13 N3 C6 103.1(5) . .
C13 N4 C5 104.2(5) . .
C13 N4 H4 127.9 . .
C5 N4 H4 127.9 . .
C29 N5 C41 117.3(4) . .
C29 N5 Tb1 123.3(3) . .
C41 N5 Tb1 119.4(3) . .
C39 N6 C40 117.1(4) . .
C39 N6 Tb1 122.3(3) . .
C40 N6 Tb1 120.6(3) . .
C34 N7 C33 104.1(4) . .
C34 N8 C35 107.2(4) . .
C34 N8 H8A 126.4 . .
C35 N8 H8A 126.4 . .
S1 O1 Tb1 164.8(2) . .
S2 O4 Tb1 150.4(2) . .
S3 O7 Tb1 157.6(2) . .
Tb1 O10 H10A 127(3) . .
Tb1 O10 H10B 119(3) . .
H10A O10 H10B 111(3) . .
H1WA O1W H1WB 111.2 . .
H2WA O2W H2WB 99.6 . .
O6W O7W O8W 98(4) . .
O9W O8W O7W 125(4) 3_676 .
O2 S1 O3 113.7(2) . .
O2 S1 O1 111.6(2) . .
O3 S1 O1 110.5(2) . .
O2 S1 C14 107.3(2) . .
O3 S1 C14 106.8(2) . .
O1 S1 C14 106.42(18) . .
O6 S2 O5 114.8(3) . .
O6 S2 O4 112.0(2) . .
O5 S2 O4 109.7(2) . .
O6 S2 C19 107.7(2) . .
O5 S2 C19 106.5(2) . .
O4 S2 C19 105.5(2) . .
O8 S3 O9 115.5(3) . .
O8 S3 O7 111.7(2) . .
O9 S3 O7 109.5(2) . .
O8 S3 C24 107.5(2) . .
O9 S3 C24 106.6(2) . .
O7 S3 C24 105.4(2) . .

loop_
_geom_bond_atom_site_label_1
_geom_bond_atom_site_label_2
_geom_bond_distance
_geom_bond_site_symmetry_2
C1 N1 1.336(6) .
C1 C2 1.377(6) .
C1 H1 0.9300 .
C2 C3 1.371(6) .
C2 H2 0.9300 .
C3 C4 1.396(6) .
C3 H3 0.9300 .
C4 C12 1.402(6) .
C4 C5 1.439(6) .
C5 C6 1.361(7) .
C5 N4 1.394(6) .
C6 N3 1.398(6) .
C6 C7 1.415(7) .
C7 C8 1.398(7) .
C7 C11 1.411(6) .
C8 C9 1.350(7) .
C8 H8 0.9300 .
C9 C10 1.397(7) .
C9 H9 0.9300 .
C10 N2 1.330(6) .
C10 H10 0.9300 .
C11 N2 1.352(6) .
C11 C12 1.455(6) .
C12 N1 1.367(5) .
C13 N3 1.304(8) .
C13 N4 1.355(7) .
C13 H13 0.9300 .
C14 C15 1.366(6) .
C14 C17 1.433(6) .
C14 S1 1.770(4) .
C15 C16 1.390(6) .
C15 H15 0.9300 .
C16 C18 1.356(6) .
C16 H16 0.9300 .
C17 C18 1.418(6) 3_666
C17 C17 1.421(8) 3_666
C18 C17 1.418(6) 3_666
C18 H18 0.9300 .
C19 C20 1.366(7) .
C19 C28 1.436(7) .
C19 S2 1.781(5) .
C20 C21 1.406(7) .
C20 H20 0.9300 .
C21 C22 1.363(7) .
C21 H21 0.9300 .
C22 C23 1.419(6) .
C22 H22 0.9300 .
C23 C24 1.417(7) 4_565
C23 C28 1.427(6) .
C24 C25 1.371(7) .
C24 C23 1.417(7) 4_566
C24 S3 1.784(5) .
C25 C26 1.401(7) .
C25 H25 0.9300 .
C26 C27 1.348(7) .
C26 H26 0.9300 .
C27 C28 1.417(6) 4_566
C27 H27 0.9300 .
C28 C27 1.417(6) 4_565
C29 N5 1.322(5) .
C29 C30 1.403(6) .
C29 H29 0.9300 .
C30 C31 1.362(6) .
C30 H30 0.9300 .
C31 C32 1.405(6) .
C31 H31 0.9300 .
C32 C41 1.414(6) .
C32 C33 1.419(6) .
C33 C35 1.370(6) .
C33 N7 1.388(5) .
C34 N7 1.329(6) .
C34 N8 1.340(6) .
C34 H34 0.9300 .
C35 N8 1.363(5) .
C35 C36 1.425(6) .
C36 C37 1.393(7) .
C36 C40 1.403(6) .
C37 C38 1.357(7) .
C37 H37 0.9300 .
C38 C39 1.382(7) .
C38 H38 0.9300 .
C39 N6 1.324(6) .
C39 H39 0.9300 .
C40 N6 1.360(6) .
C40 C41 1.465(6) .
C41 N5 1.368(5) .
Tb1 O4 2.294(3) .
Tb1 O7 2.304(3) .
Tb1 O1 2.318(3) .
Tb1 O10 2.336(3) .
Tb1 N1 2.564(4) .
Tb1 N6 2.574(4) .
Tb1 N2 2.574(4) .
Tb1 N5 2.599(4) .
N4 H4 0.8600 .
N8 H8A 0.8600 .
O1 S1 1.474(3) .
O2 S1 1.436(4) .
O3 S1 1.445(4) .
O4 S2 1.482(3) .
O5 S2 1.444(4) .
O6 S2 1.437(4) .
O7 S3 1.478(3) .
O8 S3 1.428(4) .
O9 S3 1.445(4) .
O10 H10A 0.836(18) .
O10 H10B 0.852(19) .
O1W H1WA 0.8389 .
O1W H1WB 0.8463 .
O2W H2WA 0.8571 .
O2W H2WB 0.8367 .
O3W O4W 1.394(10) .
O6W O7W 1.20(4) .
O7W O8W 1.41(4) .
O8W O9W 1.20(3) 3_676
O9W O8W 1.20(3) 3_676
